data_1574008
loop_
_publ_author_name
'Arif, Muhammad'
'Liu, Xu'
'Jia, Hangwei'
'Yang, Zhihua'
'Hou, Xueling'
'Pan, Shilie'

_publ_section_title
;
 Optimizing optical anisotropy in low-dimensional structures <i>via</i>
 intralayer hydrogen bonding modulation and anionic substitution.
;
_journal_issue 10
_journal_name_full 'Materials horizons'
_journal_page_first 3538
_journal_page_last 3545
_journal_paper_doi 10.1039/d4mh01790k
_journal_volume 12
_journal_year 2025
_chemical_formula_moiety '2(B H3 O3), C4 H5 N3'
_chemical_formula_sum 'C4 H11 B2 N3 O6'
_chemical_formula_weight 218.78
_chemical_name_systematic 'Aminopyrazine Borate'
_space_group_crystal_system monoclinic
_space_group_IT_number 14
_space_group_name_Hall '-P 2ybc'
_space_group_name_H-M_alt 'P 1 21/c 1'
_atom_sites_solution_hydrogens difmap
_atom_sites_solution_primary iterative
_audit_creation_date 2024-09-07
_audit_creation_method
;
Olex2 1.5
(compiled 2023.08.24 svn.re1ec1418 for OlexSys, GUI svn.r6817)
;
_audit_update_record
;
2024-10-30 deposited with the CCDC.	2025-02-14 downloaded from the CCDC.
;
_cell_angle_alpha 90
_cell_angle_beta 107.188(5)
_cell_angle_gamma 90
_cell_formula_units_Z 2
_cell_length_a 10.2656(14)
_cell_length_b 3.7235(5)
_cell_length_c 13.2934(19)
_cell_measurement_reflns_used 1591
_cell_measurement_temperature 298
_cell_measurement_theta_max 25.30
_cell_measurement_theta_min 3.21
_cell_volume 485.43(12)
_computing_cell_refinement 'SAINT V8.38A (Bruker, 2018)'
_computing_data_reduction 'SAINT V8.38A (Bruker, 2018)'
_computing_molecular_graphics 'Olex2 1.5 (Dolomanov et al., 2009)'
_computing_publication_material 'Olex2 1.5 (Dolomanov et al., 2009)'
_computing_structure_refinement 'SHELXL 2018/3 (Sheldrick, 2015)'
_computing_structure_solution 'olex2.solve 1.5 (Bourhis et al., 2015)'
_diffrn_ambient_temperature 298
_diffrn_measured_fraction_theta_full 0.951
_diffrn_measured_fraction_theta_max 0.952
_diffrn_measurement_device_type 'Bruker APEX-II CCD'
_diffrn_measurement_method '\f and \w scans'
_diffrn_radiation_type MoK\a
_diffrn_radiation_wavelength 0.71073
_diffrn_reflns_av_R_equivalents 0.0381
_diffrn_reflns_av_unetI/netI 0.0375
_diffrn_reflns_Laue_measured_fraction_full 0.951
_diffrn_reflns_Laue_measured_fraction_max 0.952
_diffrn_reflns_limit_h_max 12
_diffrn_reflns_limit_h_min -12
_diffrn_reflns_limit_k_max 4
_diffrn_reflns_limit_k_min -4
_diffrn_reflns_limit_l_max 16
_diffrn_reflns_limit_l_min -16
_diffrn_reflns_number 3009
_diffrn_reflns_point_group_measured_fraction_full 0.951
_diffrn_reflns_point_group_measured_fraction_max 0.952
_diffrn_reflns_theta_full 25.242
_diffrn_reflns_theta_max 25.376
_diffrn_reflns_theta_min 2.077
_exptl_absorpt_coefficient_mu 0.132
_exptl_absorpt_correction_T_max 0.7456
_exptl_absorpt_correction_T_min 0.6502
_exptl_absorpt_correction_type none
_exptl_crystal_colour colourless
_exptl_crystal_colour_primary colourless
_exptl_crystal_density_diffrn 1.497
_exptl_crystal_description block
_exptl_crystal_F_000 228
_exptl_crystal_size_max 0.154
_exptl_crystal_size_mid 0.132
_exptl_crystal_size_min 0.112
_refine_diff_density_max 0.155
_refine_diff_density_min -0.150
_refine_diff_density_rms 0.040
_refine_ls_extinction_coef 0.071(16)
_refine_ls_extinction_expression Fc^*^=kFc[1+0.001xFc^2^\l^3^/sin(2\q)]^-1/4^
_refine_ls_extinction_method 'SHELXL-2018/3 (Sheldrick 2018)'
_refine_ls_goodness_of_fit_ref 1.180
_refine_ls_hydrogen_treatment constr
_refine_ls_matrix_type full
_refine_ls_number_parameters 65
_refine_ls_number_reflns 854
_refine_ls_number_restraints 1
_refine_ls_restrained_S_all 1.180
_refine_ls_R_factor_all 0.0554
_refine_ls_R_factor_gt 0.0481
_refine_ls_shift/su_max 0.000
_refine_ls_shift/su_mean 0.000
_refine_ls_structure_factor_coef Fsqd
_refine_ls_weighting_details 'w=1/[\s^2^(Fo^2^)+0.4792P] where P=(Fo^2^+2Fc^2^)/3'
_refine_ls_weighting_scheme calc
_refine_ls_wR_factor_gt 0.1026
_refine_ls_wR_factor_ref 0.1061
_reflns_Friedel_coverage 0.000
_reflns_number_gt 744
_reflns_number_total 854
_reflns_threshold_expression 'I > 2\s(I)'
_cod_data_source_file d4mh01790k2.cif
_cod_data_source_block sss
_cod_depositor_comments 'Adding full bibliography for 1574003--1574009.cif.'
_cod_database_code 1574008
_shelx_shelxl_version_number 2018/3
_shelx_space_group_comment
;
The symmetry employed for this shelxl refinement is uniquely defined
by the following loop, which should always be used as a source of
symmetry information in preference to the above space-group names.
They are only intended as comments.
;
_shelx_estimated_absorpt_t_max 0.985
_shelx_estimated_absorpt_t_min 0.980
_olex2_refinement_description
;
1. Fixed Uiso
 At 1.2 times of:
  All C(H) groups, All N(H,H,H) groups
 At 1.5 times of:
  All O(H) groups
2. Restrained distances
 H1C-C1
 0.85 with sigma of 0.001
3. Others
 Fixed Sof: N1(0.5) H1A(0.5) H1B(0.5) H1C(0.5)
4.a Riding coordinates:
 N1(H1A,H1B,H1C,N2,C1,C2), N1(H2), O1(H1), O2(H2A), O3(H3)
;
_olex2_submission_special_instructions 'No special instructions were received'

loop_
_space_group_symop_operation_xyz
'x, y, z'
'-x, y+1/2, -z+1/2'
'-x, -y, -z'
'x, -y-1/2, z-1/2'

loop_
_atom_site_label
_atom_site_type_symbol
_atom_site_fract_x
_atom_site_fract_y
_atom_site_fract_z
_atom_site_U_iso_or_equiv
_atom_site_adp_type
_atom_site_occupancy
_atom_site_site_symmetry_order
_atom_site_calc_flag
_atom_site_refinement_flags_posn
_atom_site_refinement_flags_adp
_atom_site_refinement_flags_occupancy
_atom_site_disorder_assembly
_atom_site_disorder_group
B1 B 0.9042(3) 0.7603(8) 0.3595(2) 0.0326(7) Uani 1 1 d . . . . .
N1 N 0.44455(14) 0.7524(4) 0.30844(11) 0.0514(13) Uani 0.5 1 d . . P . .
H1A H 0.510089 0.791168 0.280650 0.062 Uiso 0.5 1 d R U P . .
H1B H 0.360269 0.789218 0.271590 0.062 Uiso 0.5 1 d R U P . .
H1C H 0.448529 0.759728 0.346470 0.062 Uiso 0.5 1 d DR U P . .
N2 N 0.60297(14) 0.5889(4) 0.45664(11) 0.0443(6) Uani 1 1 d R . . . .
C1 C 0.47215(14) 0.6410(4) 0.40362(11) 0.0426(7) Uani 1 1 d DR . . . .
C2 C 0.63008(14) 0.4499(4) 0.55207(11) 0.0448(7) Uani 1 1 d R . . . .
H2 H 0.721499 0.411318 0.591230 0.054 Uiso 1 1 d R U . . .
O1 O 0.83238(18) 0.5818(5) 0.27212(13) 0.0443(6) Uani 1 1 d . . . . .
H1 H 0.882642 0.536785 0.234957 0.066 Uiso 1 1 d R U . . .
O2 O 1.03412(16) 0.8704(5) 0.37121(12) 0.0401(6) Uani 1 1 d . . . . .
H2A H 1.066443 0.960288 0.430511 0.060 Uiso 1 1 d R U . . .
O3 O 0.84745(17) 0.8305(5) 0.43795(13) 0.0442(6) Uani 1 1 d . . . . .
H3 H 0.773480 0.723553 0.425843 0.066 Uiso 1 1 d R U . . .

loop_
_atom_site_aniso_label
_atom_site_aniso_U_11
_atom_site_aniso_U_22
_atom_site_aniso_U_33
_atom_site_aniso_U_23
_atom_site_aniso_U_13
_atom_site_aniso_U_12
B1 0.0319(15) 0.0383(16) 0.0294(13) 0.0015(12) 0.0116(11) 0.0005(12)
N1 0.046(3) 0.070(3) 0.038(2) 0.014(2) 0.012(2) 0.002(2)
N2 0.0344(13) 0.0528(15) 0.0510(14) -0.0065(12) 0.0206(10) -0.0064(11)
C1 0.0416(15) 0.0471(17) 0.0413(14) -0.0057(13) 0.0156(12) -0.0038(13)
C2 0.0295(14) 0.0552(18) 0.0493(16) -0.0072(14) 0.0109(12) -0.0015(12)
O1 0.0356(11) 0.0634(13) 0.0360(10) -0.0119(9) 0.0139(8) -0.0055(9)
O2 0.0314(10) 0.0614(13) 0.0301(9) -0.0026(8) 0.0132(7) -0.0062(9)
O3 0.0322(10) 0.0678(14) 0.0372(10) -0.0148(9) 0.0174(8) -0.0155(9)

loop_
_atom_type_symbol
_atom_type_description
_atom_type_scat_dispersion_real
_atom_type_scat_dispersion_imag
_atom_type_scat_source
C C 0.0033 0.0016 'International Tables Vol C Tables 4.2.6.8 and 6.1.1.4'
H H 0.0000 0.0000 'International Tables Vol C Tables 4.2.6.8 and 6.1.1.4'
B B 0.0013 0.0007 'International Tables Vol C Tables 4.2.6.8 and 6.1.1.4'
N N 0.0061 0.0033 'International Tables Vol C Tables 4.2.6.8 and 6.1.1.4'
O O 0.0106 0.0060 'International Tables Vol C Tables 4.2.6.8 and 6.1.1.4'

loop_
_geom_angle_atom_site_label_1
_geom_angle_atom_site_label_2
_geom_angle_atom_site_label_3
_geom_angle
_geom_angle_site_symmetry_1
_geom_angle_site_symmetry_3
_geom_angle_publ_flag
O1 B1 O2 120.9(2) . . ?
O1 B1 O3 120.3(2) . . ?
O2 B1 O3 118.8(2) . . ?
H1A N1 H1B 120.0 . . ?
H1A N1 H1C 125.6 . . ?
H1B N1 H1C 109.5 . . ?
C1 N1 H1A 120.0 . . ?
C1 N1 H1B 120.0 . . ?
C1 N1 H1C 23.5 . . ?
C2 N2 C1 117.3 . . ?
N1 C1 H1C 13.5 . . ?
N1 C1 N2 117.6 . . ?
N1 C1 C2 121.57(12) . 3_666 ?
N2 C1 H1C 121.7 . . ?
N2 C1 C2 120.63(12) . 3_666 ?
C2 C1 H1C 117.0 3_666 . ?
N2 C2 C1 122.11(12) . 3_666 ?
N2 C2 H2 119.0 . . ?
C1 C2 H2 118.9 3_666 . ?
B1 O1 H1 109.5 . . ?
B1 O2 H2A 109.5 . . ?
B1 O3 H3 109.5 . . ?

loop_
_geom_bond_atom_site_label_1
_geom_bond_atom_site_label_2
_geom_bond_distance
_geom_bond_site_symmetry_2
_geom_bond_publ_flag
B1 O1 1.353(3) . ?
B1 O2 1.359(3) . ?
B1 O3 1.362(3) . ?
N1 H1A 0.8700 . ?
N1 H1B 0.8700 . ?
N1 H1C 0.4958 . ?
N1 C1 1.2811 . ?
N2 C1 1.3336 . ?
N2 C2 1.3213 . ?
C1 H1C 0.8499 . ?
C1 C2 1.389(3) 3_666 ?
C2 H2 0.9400 . ?
O1 H1 0.8300 . ?
O2 H2A 0.8300 . ?
O3 H3 0.8300 . ?

loop_
_geom_hbond_atom_site_label_D
_geom_hbond_atom_site_label_H
_geom_hbond_atom_site_label_A
_geom_hbond_distance_DH
_geom_hbond_distance_HA
_geom_hbond_distance_DA
_geom_hbond_angle_DHA
_geom_hbond_site_symmetry_A
_geom_hbond_publ_flag
N1 H1A N1 0.87 2.44 2.867(2) 110.6 2_645 yes
N1 H1A N1 0.87 2.21 2.867(2) 131.9 2_655 yes
N1 H1B O1 0.87 2.18 2.989(2) 154.3 2_655 yes
N1 H1C N2 0.50 1.92 2.237 124.0 . yes
O1 H1 O2 0.83 1.95 2.770(2) 167.2 2_745 yes
O2 H2A O3 0.83 1.88 2.708(2) 175.5 3_776 yes
O3 H3 N2 0.83 1.98 2.746(2) 153.8 . yes

loop_
_geom_torsion_atom_site_label_1
_geom_torsion_atom_site_label_2
_geom_torsion_atom_site_label_3
_geom_torsion_atom_site_label_4
_geom_torsion
_geom_torsion_site_symmetry_1
_geom_torsion_site_symmetry_2
_geom_torsion_site_symmetry_3
_geom_torsion_site_symmetry_4
_geom_torsion_publ_flag
C1 N2 C2 C1 0.26(14) . . . 3_666 ?
C2 N2 C1 N1 -175.3 . . . . ?
C2 N2 C1 C2 -0.26(14) . . . 3_666 ?
